data_4031512
loop_
_publ_author_name
'Howie, R.A.'
'Moser, W.'
'Starks, R.G.'
'Woodhams, F.W.D.'
'Parker, W.'

_publ_section_title
;
 Potassium Tin(II) Sulphate and Related Tin Apatites. Moessbauer and X-Ray
 Studies
;
_journal_name_full
;
Journal of the Chemical Society. Dalton Transactions, Inorganic Chemistry 
(1972-)
;
_journal_page_first 1478
_journal_page_last 1484
_journal_volume 1973
_journal_year 1973
_chemical_formula_sum 'K3.0001 O3 S3 Sn1.9999'
_chemical_name_systematic 'K3 Sn2 (S O4)3 Cl'
_space_group_IT_number 173
_symmetry_space_group_name_Hall 'P 6c'
_symmetry_space_group_name_H-M 'P 63'
_cell_angle_alpha 90
_cell_angle_beta 90
_cell_angle_gamma 120
_cell_formula_units_Z 2
_cell_length_a 10.23
_cell_length_b 10.23
_cell_length_c 7.56
_cell_volume 685.178
_citation_journal_id_ASTM JCDTBI
_cod_data_source_file Howie_JCDTBI_1973_498.cif
_cod_data_source_block K3.0001O3S3Sn1.9999
_cod_original_cell_volume 685.1784
_cod_database_code 4031512

loop_
_symmetry_equiv_pos_as_xyz
x,y,z
x-y,x,z+1/2
-y,x-y,z
-x,-y,z+1/2
-x+y,-x,z
y,-x+y,z+1/2

loop_
_atom_site_label
_atom_site_type_symbol
_atom_site_fract_x
_atom_site_fract_y
_atom_site_fract_z
_atom_site_occupancy
_atom_site_U_iso_or_equiv
K2 K+1 0.25 0 0.25 0.6667 0.0
K1 K+1 0.3333 0.6667 0.5 1 0.0
Sn2 Sn+2 0.25 0 0.25 0.3333 0.0
S1 S+6 0.4167 0.3611 0.25 1 0.0
O1 O-2 0.3333 0.25 0.0625 1 0.0
Sn1 Sn+2 0.3333 0.6667 0 1 0.0
